data_4082034
loop_
_publ_author_name
'Guo, Shuai'
'Lim, Miao Hui'
'Huynh, Han Vinh'

_publ_section_title
;
 Copper(I) Heteroleptic Bis(NHC) and Mixed NHC/Phosphine Complexes:
 Syntheses and Catalytic Activities in the One-Pot Sequential CuAAC
 Reaction of Aromatic Amines
;
_journal_issue 23
_journal_name_full Organometallics
_journal_page_first 7225
_journal_paper_doi 10.1021/om400911u
_journal_volume 32
_journal_year 2013
_chemical_formula_sum 'C53 H60 Cu F6 N2 P3'
_chemical_formula_weight 995.48
_chemical_name_systematic
; 
 ? 
;
_space_group_IT_number 14
_symmetry_cell_setting monoclinic
_symmetry_space_group_name_Hall '-P 2yn'
_symmetry_space_group_name_H-M 'P 1 21/n 1'
_atom_sites_solution_hydrogens geom
_atom_sites_solution_primary direct
_atom_sites_solution_secondary difmap
_audit_creation_method SHELXL-97
_cell_angle_alpha 90.00
_cell_angle_beta 94.3970(10)
_cell_angle_gamma 90.00
_cell_formula_units_Z 8
_cell_length_a 25.5858(11)
_cell_length_b 15.3973(7)
_cell_length_c 25.8328(12)
_cell_measurement_reflns_used 3955
_cell_measurement_temperature 100(2)
_cell_measurement_theta_max 21.36
_cell_measurement_theta_min 2.33
_cell_volume 10146.9(8)
_computing_cell_refinement 'Bruker SMART'
_computing_data_collection 'Bruker SMART'
_computing_data_reduction 'Bruker SAINT'
_computing_molecular_graphics 'Bruker SHELXTL'
_computing_publication_material 'Bruker SHELXTL'
_computing_structure_refinement 'SHELXL-97 (Sheldrick, 1997)'
_computing_structure_solution 'SHELXS-97 (Sheldrick, 1990)'
_diffrn_ambient_temperature 100(2)
_diffrn_measured_fraction_theta_full 1.000
_diffrn_measured_fraction_theta_max 1.000
_diffrn_measurement_device_type 'CCD area detector'
_diffrn_measurement_method 'phi and omega scans'
_diffrn_radiation_monochromator graphite
_diffrn_radiation_source 'fine-focus sealed tube'
_diffrn_radiation_type MoK\a
_diffrn_radiation_wavelength 0.71073
_diffrn_reflns_av_R_equivalents 0.0861
_diffrn_reflns_av_sigmaI/netI 0.0908
_diffrn_reflns_limit_h_max 29
_diffrn_reflns_limit_h_min -30
_diffrn_reflns_limit_k_max 18
_diffrn_reflns_limit_k_min -18
_diffrn_reflns_limit_l_max 30
_diffrn_reflns_limit_l_min -26
_diffrn_reflns_number 58256
_diffrn_reflns_theta_full 25.00
_diffrn_reflns_theta_max 25.00
_diffrn_reflns_theta_min 1.08
_exptl_absorpt_coefficient_mu 0.584
_exptl_absorpt_correction_T_max 0.5629
_exptl_absorpt_correction_T_min 0.4924
_exptl_absorpt_correction_type multi-scan
_exptl_absorpt_process_details 'Sadabs, (Sheldrick 2008)'
_exptl_crystal_colour Colourless
_exptl_crystal_density_diffrn 1.303
_exptl_crystal_density_meas ?
_exptl_crystal_density_method 'not measured'
_exptl_crystal_description Rod
_exptl_crystal_F_000 4160
_exptl_crystal_size_max 0.56
_exptl_crystal_size_mid 0.26
_exptl_crystal_size_min 0.10
_refine_diff_density_max 1.033
_refine_diff_density_min -0.551
_refine_diff_density_rms 0.098
_refine_ls_extinction_method none
_refine_ls_goodness_of_fit_ref 1.054
_refine_ls_hydrogen_treatment constr
_refine_ls_matrix_type full
_refine_ls_number_parameters 1187
_refine_ls_number_reflns 17882
_refine_ls_number_restraints 0
_refine_ls_restrained_S_all 1.054
_refine_ls_R_factor_all 0.0920
_refine_ls_R_factor_gt 0.0618
_refine_ls_shift/su_max 0.001
_refine_ls_shift/su_mean 0.000
_refine_ls_structure_factor_coef Fsqd
_refine_ls_weighting_details 'calc w=1/[\s^2^(Fo^2^)+(0.0600P)^2^+2.5745P] where P=(Fo^2^+2Fc^2^)/3'
_refine_ls_weighting_scheme calc
_refine_ls_wR_factor_gt 0.1294
_refine_ls_wR_factor_ref 0.1464
_reflns_number_gt 12778
_reflns_number_total 17882
_reflns_threshold_expression >2sigma(I)
_cod_data_source_file om400911u_si_001.cif
_cod_data_source_block d147
_cod_depositor_comments
;
The following automatic conversions were performed:

'_symmetry_cell_setting' value 'Monoclinic' changed to 'monoclinic'
according to /home/saulius/struct/CIF-dictionaries/cif_core.dic
dictionary named 'cif_core.dic' version 2.4.2 from
2011-04-26.

'_exptl_absorpt_correction_type' value 'Multi-scan'
changed to 'multi-scan' according to
/home/saulius/struct/CIF-dictionaries/cif_core.dic dictionary named
'cif_core.dic' version 2.4.2 from 2011-04-26.

Automatic conversion script
Id: cif_fix_values 1891 2012-01-12 08:04:46Z andrius 

The following automatic conversions were performed:

'_exptl_crystal_density_meas' value 'Not Measured' was changed to '?'
- the value is perceived as not measured.

Automatic conversion script
Id: cif_fix_values 3008 2015-01-20 13:52:24Z robertas 
;
_cod_original_sg_symbol_H-M P2(1)/n
_cod_database_code 4082034

loop_
_symmetry_equiv_pos_as_xyz
'x, y, z'
'-x+1/2, y+1/2, -z+1/2'
'-x, -y, -z'
'x-1/2, -y-1/2, z-1/2'

loop_
_atom_site_label
_atom_site_type_symbol
_atom_site_fract_x
_atom_site_fract_y
_atom_site_fract_z
_atom_site_U_iso_or_equiv
_atom_site_adp_type
_atom_site_occupancy
_atom_site_symmetry_multiplicity
_atom_site_calc_flag
_atom_site_refinement_flags
Cu1 Cu 0.161908(17) 0.26689(3) 0.604218(17) 0.01305(12) Uani 1 1 d .
Cu2 Cu 0.629987(17) 0.27099(3) 0.630395(17) 0.01397(12) Uani 1 1 d .
P1 P 0.23577(4) 0.34209(7) 0.58351(4) 0.0134(2) Uani 1 1 d .
P2 P 0.11949(4) 0.39730(7) 0.60661(4) 0.0131(2) Uani 1 1 d .
P3 P 0.68815(4) 0.35064(7) 0.58708(4) 0.0156(2) Uani 1 1 d .
P4 P 0.58339(4) 0.39525(7) 0.64234(4) 0.0183(2) Uani 1 1 d .
N1 N 0.15145(11) 0.0974(2) 0.66013(11) 0.0120(7) Uani 1 1 d .
N2 N 0.10604(11) 0.0996(2) 0.58774(11) 0.0113(7) Uani 1 1 d .
N3 N 0.64198(11) 0.1088(2) 0.69276(12) 0.0160(7) Uani 1 1 d .
N4 N 0.58432(11) 0.0935(2) 0.62890(12) 0.0153(7) Uani 1 1 d .
C1 C 0.14010(13) 0.1490(3) 0.61810(14) 0.0129(8) Uani 1 1 d .
C2 C 0.12561(13) 0.0181(2) 0.65511(15) 0.0147(9) Uani 1 1 d .
H2 H 0.1278 -0.0283 0.6794 0.018 Uiso 1 1 calc R
C3 C 0.09729(13) 0.0195(2) 0.60979(14) 0.0138(8) Uani 1 1 d .
H3 H 0.0754 -0.0255 0.5954 0.017 Uiso 1 1 calc R
C4 C 0.19148(14) 0.1148(3) 0.70124(14) 0.0152(9) Uani 1 1 d .
C5 C 0.17863(15) 0.1634(3) 0.74437(15) 0.0184(9) Uani 1 1 d .
C6 C 0.21819(16) 0.1764(3) 0.78321(16) 0.0257(10) Uani 1 1 d .
H6 H 0.2113 0.2104 0.8126 0.031 Uiso 1 1 calc R
C7 C 0.26720(17) 0.1412(3) 0.78004(17) 0.0297(11) Uani 1 1 d .
H7 H 0.2933 0.1495 0.8077 0.036 Uiso 1 1 calc R
C8 C 0.27883(15) 0.0938(3) 0.73692(17) 0.0274(11) Uani 1 1 d .
H8 H 0.3131 0.0707 0.7351 0.033 Uiso 1 1 calc R
C9 C 0.24101(14) 0.0795(3) 0.69614(15) 0.0195(9) Uani 1 1 d .
C10 C 0.12276(15) 0.1958(3) 0.74979(16) 0.0257(10) Uani 1 1 d .
H10 H 0.1050 0.2021 0.7141 0.031 Uiso 1 1 calc R
C11 C 0.09257(17) 0.1282(3) 0.7790(2) 0.0417(13) Uani 1 1 d .
H11A H 0.1096 0.1203 0.8140 0.063 Uiso 1 1 calc R
H11B H 0.0924 0.0728 0.7603 0.063 Uiso 1 1 calc R
H11C H 0.0564 0.1480 0.7814 0.063 Uiso 1 1 calc R
C12 C 0.12144(19) 0.2844(3) 0.77675(19) 0.0396(13) Uani 1 1 d .
H12A H 0.0852 0.3053 0.7756 0.059 Uiso 1 1 calc R
H12B H 0.1429 0.3259 0.7589 0.059 Uiso 1 1 calc R
H12C H 0.1354 0.2785 0.8130 0.059 Uiso 1 1 calc R
C13 C 0.25463(15) 0.0304(3) 0.64824(16) 0.0235(10) Uani 1 1 d .
H13 H 0.2211 0.0171 0.6273 0.028 Uiso 1 1 calc R
C14 C 0.28198(19) -0.0562(3) 0.6617(2) 0.0425(13) Uani 1 1 d .
H14A H 0.3167 -0.0450 0.6792 0.064 Uiso 1 1 calc R
H14B H 0.2858 -0.0891 0.6297 0.064 Uiso 1 1 calc R
H14C H 0.2609 -0.0898 0.6847 0.064 Uiso 1 1 calc R
C15 C 0.28771(16) 0.0868(3) 0.61480(17) 0.0311(11) Uani 1 1 d .
H15A H 0.2677 0.1385 0.6033 0.047 Uiso 1 1 calc R
H15B H 0.2969 0.0536 0.5844 0.047 Uiso 1 1 calc R
H15C H 0.3198 0.1046 0.6352 0.047 Uiso 1 1 calc R
C16 C 0.08511(14) 0.1232(2) 0.53599(15) 0.0155(9) Uani 1 1 d .
C17 C 0.03225(14) 0.1470(3) 0.52863(15) 0.0177(9) Uani 1 1 d .
C18S C 0.01288(16) 0.1667(3) 0.47815(16) 0.0260(10) Uani 1 1 d .
H18S H -0.0228 0.1831 0.4716 0.031 Uiso 1 1 calc R
C19S C 0.04467(18) 0.1627(3) 0.43765(17) 0.0308(11) Uani 1 1 d .
H19S H 0.0307 0.1762 0.4035 0.037 Uiso 1 1 calc R
C22S C -0.00355(15) 0.1508(3) 0.57256(16) 0.0219(10) Uani 1 1 d .
H22S H 0.0185 0.1467 0.6061 0.026 Uiso 1 1 calc R
C24S C -0.03511(17) 0.2352(3) 0.57282(19) 0.0347(12) Uani 1 1 d .
H24A H -0.0112 0.2849 0.5721 0.052 Uiso 1 1 calc R
H24B H -0.0541 0.2378 0.6043 0.052 Uiso 1 1 calc R
H24C H -0.0602 0.2369 0.5422 0.052 Uiso 1 1 calc R
C20 C 0.09664(17) 0.1392(3) 0.44615(16) 0.0257(10) Uani 1 1 d .
H20 H 0.1181 0.1374 0.4177 0.031 Uiso 1 1 calc R
C21 C 0.11822(15) 0.1183(3) 0.49559(15) 0.0190(9) Uani 1 1 d .
C23 C -0.04159(17) 0.0722(3) 0.56896(19) 0.0369(12) Uani 1 1 d .
H23A H -0.0630 0.0743 0.5359 0.055 Uiso 1 1 calc R
H23B H -0.0645 0.0747 0.5977 0.055 Uiso 1 1 calc R
H23C H -0.0214 0.0181 0.5711 0.055 Uiso 1 1 calc R
C25 C 0.17497(15) 0.0881(3) 0.50483(15) 0.0229(10) Uani 1 1 d .
H25 H 0.1888 0.1110 0.5394 0.027 Uiso 1 1 calc R
C26 C 0.17799(17) -0.0111(3) 0.50734(17) 0.0320(11) Uani 1 1 d .
H26A H 0.1578 -0.0321 0.5355 0.048 Uiso 1 1 calc R
H26B H 0.2147 -0.0290 0.5138 0.048 Uiso 1 1 calc R
H26C H 0.1634 -0.0356 0.4743 0.048 Uiso 1 1 calc R
C27 C 0.21021(17) 0.1231(3) 0.46439(18) 0.0360(12) Uani 1 1 d .
H27A H 0.2011 0.0948 0.4309 0.054 Uiso 1 1 calc R
H27B H 0.2469 0.1108 0.4756 0.054 Uiso 1 1 calc R
H27C H 0.2052 0.1859 0.4608 0.054 Uiso 1 1 calc R
C28 C 0.21435(14) 0.4567(2) 0.57972(15) 0.0164(9) Uani 1 1 d .
H28A H 0.2450 0.4953 0.5869 0.020 Uiso 1 1 calc R
H28B H 0.1987 0.4695 0.5443 0.020 Uiso 1 1 calc R
C29 C 0.17407(14) 0.4742(3) 0.61905(15) 0.0158(9) Uani 1 1 d .
H29A H 0.1611 0.5346 0.6155 0.019 Uiso 1 1 calc R
H29B H 0.1903 0.4663 0.6548 0.019 Uiso 1 1 calc R
C30 C 0.61898(13) 0.1525(3) 0.65112(14) 0.0134(8) Uani 1 1 d .
C31 C 0.62188(15) 0.0255(3) 0.69589(16) 0.0223(10) Uani 1 1 d .
H31 H 0.6319 -0.0167 0.7216 0.027 Uiso 1 1 calc R
C32 C 0.58610(15) 0.0158(3) 0.65632(16) 0.0204(9) Uani 1 1 d .
H32 H 0.5656 -0.0346 0.6483 0.024 Uiso 1 1 calc R
C33 C 0.68688(14) 0.1392(3) 0.72453(15) 0.0186(9) Uani 1 1 d .
C34 C 0.73590(15) 0.1108(3) 0.71165(16) 0.0270(11) Uani 1 1 d .
C35 C 0.77893(17) 0.1379(4) 0.74320(18) 0.0415(14) Uani 1 1 d .
H35 H 0.8129 0.1191 0.7357 0.050 Uiso 1 1 calc R
C36 C 0.77377(17) 0.1919(4) 0.78551(18) 0.0448(15) Uani 1 1 d .
H36 H 0.8039 0.2097 0.8066 0.054 Uiso 1 1 calc R
C37 C 0.72474(18) 0.2193(3) 0.79663(17) 0.0351(12) Uani 1 1 d .
H37 H 0.7215 0.2569 0.8254 0.042 Uiso 1 1 calc R
C38 C 0.67978(15) 0.1937(3) 0.76712(15) 0.0205(9) Uani 1 1 d .
C39 C 0.74230(18) 0.0535(3) 0.66446(17) 0.0354(12) Uani 1 1 d .
H39 H 0.7067 0.0436 0.6466 0.043 Uiso 1 1 calc R
C40 C 0.7646(3) -0.0333(4) 0.6807(2) 0.108(3) Uani 1 1 d .
H40A H 0.7613 -0.0734 0.6511 0.161 Uiso 1 1 calc R
H40B H 0.7455 -0.0566 0.7091 0.161 Uiso 1 1 calc R
H40C H 0.8018 -0.0267 0.6925 0.161 Uiso 1 1 calc R
C41 C 0.7752(3) 0.0980(4) 0.6269(2) 0.076(2) Uani 1 1 d .
H41A H 0.8105 0.1079 0.6434 0.113 Uiso 1 1 calc R
H41B H 0.7592 0.1538 0.6166 0.113 Uiso 1 1 calc R
H41C H 0.7775 0.0614 0.5961 0.113 Uiso 1 1 calc R
C42 C 0.62647(16) 0.2210(3) 0.78130(17) 0.0287(11) Uani 1 1 d .
H42 H 0.6029 0.2245 0.7487 0.034 Uiso 1 1 calc R
C43 C 0.6039(2) 0.1537(4) 0.8168(2) 0.0620(18) Uani 1 1 d .
H43A H 0.6016 0.0973 0.7992 0.093 Uiso 1 1 calc R
H43B H 0.5689 0.1719 0.8253 0.093 Uiso 1 1 calc R
H43C H 0.6268 0.1486 0.8489 0.093 Uiso 1 1 calc R
C44 C 0.6275(2) 0.3099(4) 0.8074(2) 0.0538(16) Uani 1 1 d .
H44A H 0.6488 0.3070 0.8405 0.081 Uiso 1 1 calc R
H44B H 0.5916 0.3272 0.8137 0.081 Uiso 1 1 calc R
H44C H 0.6425 0.3527 0.7847 0.081 Uiso 1 1 calc R
C45 C 0.55055(14) 0.1074(3) 0.58247(15) 0.0169(9) Uani 1 1 d .
C46 C 0.49715(15) 0.1191(3) 0.58714(16) 0.0207(9) Uani 1 1 d .
C47 C 0.46519(16) 0.1291(3) 0.54124(17) 0.0290(11) Uani 1 1 d .
H47 H 0.4286 0.1375 0.5430 0.035 Uiso 1 1 calc R
C48 C 0.48548(18) 0.1269(3) 0.49368(18) 0.0331(12) Uani 1 1 d .
H48 H 0.4628 0.1329 0.4630 0.040 Uiso 1 1 calc R
C49 C 0.53849(17) 0.1162(3) 0.48999(17) 0.0321(11) Uani 1 1 d .
H49 H 0.5520 0.1163 0.4567 0.039 Uiso 1 1 calc R
C50 C 0.57280(16) 0.1051(3) 0.53420(16) 0.0238(10) Uani 1 1 d .
C51 C 0.47327(15) 0.1207(3) 0.63904(17) 0.0272(11) Uani 1 1 d .
H51 H 0.5025 0.1238 0.6670 0.033 Uiso 1 1 calc R
C52 C 0.44273(16) 0.0364(3) 0.64658(18) 0.0324(11) Uani 1 1 d .
H52A H 0.4151 0.0303 0.6184 0.049 Uiso 1 1 calc R
H52B H 0.4269 0.0384 0.6799 0.049 Uiso 1 1 calc R
H52C H 0.4667 -0.0132 0.6462 0.049 Uiso 1 1 calc R
C53 C 0.43791(17) 0.2000(3) 0.6445(2) 0.0388(13) Uani 1 1 d .
H53A H 0.4575 0.2530 0.6376 0.058 Uiso 1 1 calc R
H53B H 0.4264 0.2022 0.6798 0.058 Uiso 1 1 calc R
H53C H 0.4072 0.1956 0.6195 0.058 Uiso 1 1 calc R
C54 C 0.63087(16) 0.0879(3) 0.53045(17) 0.0322(12) Uani 1 1 d .
H54 H 0.6504 0.1221 0.5586 0.039 Uiso 1 1 calc R
C55 C 0.64452(17) -0.0082(3) 0.53982(19) 0.0399(13) Uani 1 1 d .
H55A H 0.6303 -0.0277 0.5720 0.060 Uiso 1 1 calc R
H55B H 0.6827 -0.0154 0.5427 0.060 Uiso 1 1 calc R
H55C H 0.6293 -0.0430 0.5107 0.060 Uiso 1 1 calc R
C56 C 0.6509(2) 0.1168(4) 0.47907(18) 0.0487(15) Uani 1 1 d .
H56A H 0.6358 0.0796 0.4510 0.073 Uiso 1 1 calc R
H56B H 0.6892 0.1122 0.4811 0.073 Uiso 1 1 calc R
H56C H 0.6406 0.1772 0.4721 0.073 Uiso 1 1 calc R
C57 C 0.65524(15) 0.4565(3) 0.57786(15) 0.0196(9) Uani 1 1 d .
H57A H 0.6812 0.5013 0.5698 0.024 Uiso 1 1 calc R
H57B H 0.6284 0.4531 0.5483 0.024 Uiso 1 1 calc R
C58 C 0.62901(15) 0.4826(3) 0.62764(16) 0.0221(10) Uani 1 1 d .
H58A H 0.6098 0.5380 0.6221 0.027 Uiso 1 1 calc R
H58B H 0.6559 0.4902 0.6569 0.027 Uiso 1 1 calc R
C1A C 0.28897(14) 0.3500(3) 0.63411(15) 0.0169(9) Uani 1 1 d .
C2A C 0.28239(15) 0.3133(3) 0.68235(15) 0.0211(9) Uani 1 1 d .
H2A H 0.2519 0.2801 0.6873 0.025 Uiso 1 1 calc R
C3A C 0.32000(16) 0.3247(3) 0.72333(16) 0.0279(11) Uani 1 1 d .
H3A H 0.3147 0.3010 0.7565 0.033 Uiso 1 1 calc R
C4A C 0.36511(16) 0.3705(3) 0.71577(17) 0.0282(11) Uani 1 1 d .
H4A H 0.3913 0.3774 0.7436 0.034 Uiso 1 1 calc R
C5A C 0.37233(16) 0.4064(3) 0.66777(16) 0.0277(11) Uani 1 1 d .
H5A H 0.4034 0.4380 0.6628 0.033 Uiso 1 1 calc R
C6A C 0.33473(15) 0.3965(3) 0.62728(16) 0.0232(10) Uani 1 1 d .
H6A H 0.3399 0.4214 0.5944 0.028 Uiso 1 1 calc R
C1B C 0.26691(14) 0.3267(3) 0.52302(15) 0.0155(9) Uani 1 1 d .
C2B C 0.31400(15) 0.2811(3) 0.52151(16) 0.0214(10) Uani 1 1 d .
H2B H 0.3314 0.2601 0.5528 0.026 Uiso 1 1 calc R
C3B C 0.33551(16) 0.2664(3) 0.47480(16) 0.0263(10) Uani 1 1 d .
H3B H 0.3675 0.2352 0.4742 0.032 Uiso 1 1 calc R
C4B C 0.31066(17) 0.2967(3) 0.42915(16) 0.0273(11) Uani 1 1 d .
H4B H 0.3257 0.2871 0.3971 0.033 Uiso 1 1 calc R
C5B C 0.26405(16) 0.3409(3) 0.43006(16) 0.0257(10) Uani 1 1 d .
H5B H 0.2469 0.3614 0.3985 0.031 Uiso 1 1 calc R
C6B C 0.24210(16) 0.3555(3) 0.47625(15) 0.0208(9) Uani 1 1 d .
H6B H 0.2097 0.3857 0.4763 0.025 Uiso 1 1 calc R
C1C C 0.07173(14) 0.4272(3) 0.65241(14) 0.0172(9) Uani 1 1 d .
C2C C 0.03993(14) 0.3619(3) 0.66987(15) 0.0212(10) Uani 1 1 d .
H2C H 0.0437 0.3039 0.6581 0.025 Uiso 1 1 calc R
C3C C 0.00293(16) 0.3810(3) 0.70412(17) 0.0321(12) Uani 1 1 d .
H3C H -0.0193 0.3363 0.7151 0.039 Uiso 1 1 calc R
C4C C -0.00228(16) 0.4643(3) 0.72277(17) 0.0334(12) Uani 1 1 d .
H4C H -0.0272 0.4767 0.7472 0.040 Uiso 1 1 calc R
C5C C 0.02928(17) 0.5294(3) 0.70535(17) 0.0339(12) Uani 1 1 d .
H5C H 0.0256 0.5871 0.7175 0.041 Uiso 1 1 calc R
C6C C 0.06608(16) 0.5111(3) 0.67033(16) 0.0287(11) Uani 1 1 d .
H6C H 0.0875 0.5563 0.6586 0.034 Uiso 1 1 calc R
C1D C 0.09161(13) 0.4325(3) 0.54319(14) 0.0141(8) Uani 1 1 d .
C2D C 0.08026(15) 0.3702(3) 0.50490(15) 0.0207(9) Uani 1 1 d .
H2D H 0.0869 0.3106 0.5124 0.025 Uiso 1 1 calc R
C3D C 0.05937(16) 0.3944(3) 0.45580(16) 0.0250(10) Uani 1 1 d .
H3D H 0.0512 0.3515 0.4301 0.030 Uiso 1 1 calc R
C4D C 0.05047(15) 0.4809(3) 0.44444(17) 0.0274(11) Uani 1 1 d .
H4D H 0.0364 0.4977 0.4108 0.033 Uiso 1 1 calc R
C5D C 0.06201(17) 0.5431(3) 0.48214(18) 0.0328(11) Uani 1 1 d .
H5D H 0.0560 0.6027 0.4743 0.039 Uiso 1 1 calc R
C6D C 0.08214(16) 0.5192(3) 0.53076(16) 0.0253(10) Uani 1 1 d .
H6D H 0.0898 0.5626 0.5564 0.030 Uiso 1 1 calc R
C1E C 0.75009(14) 0.3780(3) 0.62330(15) 0.0191(9) Uani 1 1 d .
C2E C 0.76323(16) 0.3403(3) 0.67127(16) 0.0258(10) Uani 1 1 d .
H2E H 0.7389 0.3035 0.6866 0.031 Uiso 1 1 calc R
C3E C 0.81200(17) 0.3565(3) 0.69689(18) 0.0372(12) Uani 1 1 d .
H3E H 0.8208 0.3312 0.7299 0.045 Uiso 1 1 calc R
C4E C 0.84758(18) 0.4090(4) 0.67460(19) 0.0428(14) Uani 1 1 d .
H4E H 0.8812 0.4187 0.6919 0.051 Uiso 1 1 calc R
C5E C 0.83445(17) 0.4476(3) 0.62724(19) 0.0402(13) Uani 1 1 d .
H5E H 0.8587 0.4847 0.6121 0.048 Uiso 1 1 calc R
C6E C 0.78585(16) 0.4321(3) 0.60176(17) 0.0308(11) Uani 1 1 d .
H6E H 0.7769 0.4589 0.5691 0.037 Uiso 1 1 calc R
C1F C 0.70936(14) 0.3267(3) 0.52294(15) 0.0180(9) Uani 1 1 d .
C2F C 0.75483(15) 0.2781(3) 0.51868(16) 0.0246(10) Uani 1 1 d .
H2F H 0.7745 0.2589 0.5492 0.030 Uiso 1 1 calc R
C3F C 0.77172(16) 0.2575(3) 0.47062(17) 0.0294(11) Uani 1 1 d .
H3F H 0.8027 0.2242 0.4685 0.035 Uiso 1 1 calc R
C4F C 0.74412(17) 0.2848(3) 0.42594(16) 0.0293(11) Uani 1 1 d .
H4F H 0.7559 0.2711 0.3929 0.035 Uiso 1 1 calc R
C5F C 0.69882(17) 0.3326(3) 0.42979(17) 0.0340(12) Uani 1 1 d .
H5F H 0.6794 0.3518 0.3991 0.041 Uiso 1 1 calc R
C6F C 0.68147(15) 0.3529(3) 0.47758(16) 0.0264(10) Uani 1 1 d .
H6F H 0.6500 0.3852 0.4794 0.032 Uiso 1 1 calc R
C1G C 0.55640(15) 0.4267(3) 0.70214(16) 0.0269(11) Uani 1 1 d .
C2G C 0.52360(16) 0.3661(4) 0.72405(17) 0.0356(12) Uani 1 1 d .
H2G H 0.5173 0.3118 0.7073 0.043 Uiso 1 1 calc R
C3G C 0.50051(18) 0.3831(4) 0.76889(19) 0.0469(15) Uani 1 1 d .
H3G H 0.4787 0.3411 0.7835 0.056 Uiso 1 1 calc R
C4G C 0.5094(2) 0.4622(4) 0.7925(2) 0.0536(17) Uani 1 1 d .
H4G H 0.4933 0.4750 0.8236 0.064 Uiso 1 1 calc R
C5G C 0.5411(2) 0.5230(4) 0.7722(2) 0.0573(17) Uani 1 1 d .
H5G H 0.5472 0.5771 0.7893 0.069 Uiso 1 1 calc R
C6G C 0.5645(2) 0.5053(3) 0.72616(18) 0.0410(13) Uani 1 1 d .
H6G H 0.5860 0.5477 0.7116 0.049 Uiso 1 1 calc R
C1H C 0.52871(15) 0.4099(3) 0.59299(16) 0.0246(10) Uani 1 1 d .
C2H C 0.52074(17) 0.3495(3) 0.55376(18) 0.0342(12) Uani 1 1 d .
H2H H 0.5436 0.3011 0.5522 0.041 Uiso 1 1 calc R
C3H C 0.47924(19) 0.3598(4) 0.5166(2) 0.0481(15) Uani 1 1 d .
H3H H 0.4742 0.3190 0.4891 0.058 Uiso 1 1 calc R
C4H C 0.44563(19) 0.4278(4) 0.5193(2) 0.0516(17) Uani 1 1 d .
H4H H 0.4166 0.4329 0.4942 0.062 Uiso 1 1 calc R
C5H C 0.45320(19) 0.4887(4) 0.5575(2) 0.0513(16) Uani 1 1 d .
H5H H 0.4298 0.5365 0.5585 0.062 Uiso 1 1 calc R
C6H C 0.49523(16) 0.4811(3) 0.59525(18) 0.0353(12) Uani 1 1 d .
H6H H 0.5008 0.5234 0.6218 0.042 Uiso 1 1 calc R
P5 P 0.89442(4) 0.23893(7) 0.37281(4) 0.0168(2) Uani 1 1 d .
F1 F 0.84285(9) 0.18653(15) 0.35255(9) 0.0277(6) Uani 1 1 d .
F2 F 0.89001(8) 0.19929(15) 0.42965(8) 0.0240(6) Uani 1 1 d .
F3 F 0.94583(8) 0.29145(15) 0.39314(9) 0.0265(6) Uani 1 1 d .
F4 F 0.89899(9) 0.27780(16) 0.31604(9) 0.0306(6) Uani 1 1 d .
F5 F 0.85904(9) 0.31953(15) 0.38707(9) 0.0288(6) Uani 1 1 d .
F6 F 0.93003(9) 0.15811(15) 0.35862(9) 0.0277(6) Uani 1 1 d .
P6 P 0.56052(4) 0.76161(8) 0.66411(5) 0.0261(3) Uani 1 1 d .
F7 F 0.53046(15) 0.6984(2) 0.62423(16) 0.0942(14) Uani 1 1 d .
F8 F 0.53136(12) 0.7188(2) 0.70929(15) 0.0720(11) Uani 1 1 d .
F9 F 0.59046(12) 0.82485(19) 0.70443(11) 0.0546(8) Uani 1 1 d .
F10 F 0.59003(13) 0.8056(2) 0.61929(11) 0.0599(9) Uani 1 1 d .
F11 F 0.51580(10) 0.8325(2) 0.65519(15) 0.0681(10) Uani 1 1 d .
F12 F 0.60578(10) 0.69111(18) 0.67251(12) 0.0472(8) Uani 1 1 d .

loop_
_atom_site_aniso_label
_atom_site_aniso_U_11
_atom_site_aniso_U_22
_atom_site_aniso_U_33
_atom_site_aniso_U_23
_atom_site_aniso_U_13
_atom_site_aniso_U_12
Cu1 0.0154(2) 0.0100(3) 0.0132(3) 0.0010(2) -0.00193(19) -0.0009(2)
Cu2 0.0133(2) 0.0150(3) 0.0134(3) 0.0003(2) -0.00022(19) -0.0014(2)
P1 0.0120(5) 0.0141(6) 0.0141(5) 0.0002(4) 0.0008(4) 0.0008(4)
P2 0.0131(5) 0.0105(5) 0.0157(5) -0.0002(4) 0.0013(4) -0.0004(4)
P3 0.0119(5) 0.0187(6) 0.0166(6) 0.0000(4) 0.0041(4) -0.0003(4)
P4 0.0155(5) 0.0192(6) 0.0210(6) 0.0040(5) 0.0062(4) 0.0010(5)
N1 0.0120(15) 0.0122(18) 0.0115(16) 0.0027(13) -0.0015(13) -0.0025(13)
N2 0.0105(15) 0.0124(18) 0.0104(16) 0.0018(13) -0.0031(13) -0.0003(13)
N3 0.0166(16) 0.0167(19) 0.0145(17) 0.0014(14) -0.0003(14) 0.0000(14)
N4 0.0138(16) 0.0146(19) 0.0176(18) -0.0007(14) 0.0011(14) -0.0003(14)
C1 0.0066(17) 0.020(2) 0.012(2) -0.0006(17) -0.0022(15) -0.0013(16)
C2 0.0142(19) 0.009(2) 0.021(2) 0.0068(17) 0.0033(17) -0.0019(16)
C3 0.0117(18) 0.008(2) 0.021(2) -0.0001(17) -0.0008(17) -0.0002(16)
C4 0.016(2) 0.013(2) 0.016(2) 0.0058(17) -0.0060(17) -0.0029(17)
C5 0.026(2) 0.016(2) 0.013(2) 0.0059(17) -0.0017(18) -0.0070(18)
C6 0.032(2) 0.031(3) 0.013(2) -0.0017(19) -0.0040(19) -0.007(2)
C7 0.029(2) 0.036(3) 0.021(2) 0.008(2) -0.015(2) -0.010(2)
C8 0.017(2) 0.030(3) 0.035(3) 0.011(2) -0.006(2) 0.0005(19)
C9 0.017(2) 0.018(2) 0.023(2) 0.0096(18) -0.0032(18) -0.0014(18)
C10 0.023(2) 0.033(3) 0.020(2) -0.007(2) -0.0035(19) 0.007(2)
C11 0.024(2) 0.046(3) 0.058(3) -0.010(3) 0.017(2) 0.001(2)
C12 0.046(3) 0.034(3) 0.038(3) -0.014(2) -0.007(2) 0.008(2)
C13 0.016(2) 0.025(3) 0.030(3) 0.005(2) 0.0011(19) 0.0023(19)
C14 0.045(3) 0.027(3) 0.056(3) 0.005(3) 0.006(3) 0.006(2)
C15 0.027(2) 0.033(3) 0.034(3) -0.005(2) 0.007(2) 0.004(2)
C16 0.019(2) 0.009(2) 0.017(2) 0.0030(17) -0.0059(17) -0.0027(17)
C17 0.019(2) 0.011(2) 0.022(2) 0.0024(17) -0.0058(18) -0.0051(17)
C18S 0.026(2) 0.023(3) 0.026(3) 0.001(2) -0.013(2) 0.000(2)
C19S 0.047(3) 0.024(3) 0.019(2) 0.004(2) -0.017(2) -0.005(2)
C22S 0.017(2) 0.018(2) 0.030(2) -0.0001(19) -0.0049(19) 0.0014(18)
C24S 0.026(2) 0.031(3) 0.046(3) -0.003(2) -0.007(2) 0.010(2)
C20 0.037(3) 0.024(3) 0.015(2) 0.0019(19) -0.006(2) -0.007(2)
C21 0.024(2) 0.013(2) 0.019(2) -0.0026(18) -0.0034(18) -0.0076(18)
C23 0.031(3) 0.025(3) 0.055(3) -0.003(2) 0.008(2) -0.009(2)
C25 0.020(2) 0.031(3) 0.018(2) -0.0084(19) 0.0000(18) -0.0034(19)
C26 0.029(2) 0.036(3) 0.032(3) -0.003(2) 0.008(2) 0.007(2)
C27 0.033(3) 0.033(3) 0.043(3) -0.008(2) 0.016(2) -0.007(2)
C28 0.0141(19) 0.011(2) 0.024(2) 0.0025(17) -0.0007(17) -0.0018(17)
C29 0.0156(19) 0.011(2) 0.020(2) 0.0001(17) -0.0033(17) 0.0007(16)
C30 0.0112(18) 0.017(2) 0.012(2) 0.0001(17) 0.0022(16) -0.0032(17)
C31 0.024(2) 0.017(2) 0.026(2) 0.0086(19) 0.0032(19) 0.0014(19)
C32 0.023(2) 0.011(2) 0.028(2) 0.0002(18) 0.0078(19) 0.0009(18)
C33 0.018(2) 0.024(2) 0.014(2) 0.0073(18) 0.0004(17) 0.0019(18)
C34 0.020(2) 0.043(3) 0.018(2) 0.008(2) 0.0030(19) 0.007(2)
C35 0.020(2) 0.079(4) 0.026(3) 0.015(3) 0.003(2) 0.014(3)
C36 0.022(2) 0.086(5) 0.025(3) 0.009(3) -0.010(2) -0.012(3)
C37 0.041(3) 0.049(3) 0.014(2) -0.003(2) -0.006(2) -0.005(2)
C38 0.025(2) 0.024(3) 0.012(2) 0.0019(18) -0.0014(18) 0.0001(19)
C39 0.034(3) 0.046(3) 0.029(3) 0.007(2) 0.012(2) 0.012(2)
C40 0.203(9) 0.070(5) 0.057(4) 0.020(4) 0.051(5) 0.076(6)
C41 0.113(5) 0.072(5) 0.048(4) -0.006(3) 0.046(4) -0.012(4)
C42 0.028(2) 0.037(3) 0.021(2) -0.001(2) 0.001(2) 0.003(2)
C43 0.042(3) 0.076(5) 0.073(4) 0.022(4) 0.039(3) 0.012(3)
C44 0.059(3) 0.056(4) 0.043(3) -0.026(3) -0.020(3) 0.024(3)
C45 0.017(2) 0.012(2) 0.021(2) -0.0031(17) 0.0008(17) -0.0061(17)
C46 0.021(2) 0.015(2) 0.025(2) -0.0071(18) -0.0042(18) -0.0030(18)
C47 0.023(2) 0.026(3) 0.036(3) -0.006(2) -0.011(2) 0.001(2)
C48 0.036(3) 0.035(3) 0.026(3) -0.004(2) -0.011(2) -0.007(2)
C49 0.041(3) 0.031(3) 0.024(3) -0.007(2) 0.002(2) -0.015(2)
C50 0.027(2) 0.022(3) 0.023(2) -0.0089(19) 0.0026(19) -0.011(2)
C51 0.018(2) 0.036(3) 0.028(3) -0.006(2) 0.0020(19) 0.001(2)
C52 0.027(2) 0.037(3) 0.034(3) 0.000(2) 0.003(2) -0.006(2)
C53 0.025(2) 0.037(3) 0.056(3) -0.013(3) 0.009(2) -0.004(2)
C54 0.026(2) 0.044(3) 0.027(3) -0.021(2) 0.006(2) -0.009(2)
C55 0.024(2) 0.049(4) 0.048(3) -0.017(3) 0.008(2) 0.006(2)
C56 0.056(3) 0.058(4) 0.035(3) -0.026(3) 0.024(3) -0.027(3)
C57 0.020(2) 0.018(2) 0.022(2) 0.0044(18) 0.0138(18) -0.0005(18)
C58 0.024(2) 0.015(2) 0.029(2) -0.0019(19) 0.0106(19) 0.0005(18)
C1A 0.0152(19) 0.020(2) 0.015(2) -0.0020(17) 0.0013(17) -0.0001(17)
C2A 0.020(2) 0.023(2) 0.021(2) -0.0016(19) 0.0032(18) -0.0031(19)
C3A 0.034(2) 0.030(3) 0.018(2) 0.000(2) -0.004(2) 0.001(2)
C4A 0.025(2) 0.034(3) 0.024(3) -0.011(2) -0.010(2) 0.004(2)
C5A 0.018(2) 0.035(3) 0.031(3) -0.008(2) 0.003(2) -0.004(2)
C6A 0.022(2) 0.030(3) 0.018(2) -0.0046(19) 0.0015(18) -0.004(2)
C1B 0.0139(19) 0.017(2) 0.016(2) -0.0011(17) 0.0037(16) -0.0050(17)
C2B 0.020(2) 0.026(3) 0.018(2) -0.0030(19) 0.0009(18) -0.0010(19)
C3B 0.020(2) 0.031(3) 0.028(3) -0.006(2) 0.0055(19) 0.001(2)
C4B 0.036(3) 0.033(3) 0.014(2) -0.0017(19) 0.011(2) -0.008(2)
C5B 0.036(2) 0.025(3) 0.016(2) 0.0027(19) -0.001(2) -0.005(2)
C6B 0.026(2) 0.013(2) 0.023(2) 0.0042(18) -0.0008(19) 0.0010(18)
C1C 0.0161(19) 0.022(2) 0.014(2) 0.0043(18) 0.0013(17) 0.0045(18)
C2C 0.016(2) 0.025(3) 0.023(2) 0.0033(19) 0.0056(18) -0.0009(18)
C3C 0.020(2) 0.049(3) 0.028(3) 0.008(2) 0.006(2) -0.003(2)
C4C 0.021(2) 0.061(4) 0.021(2) -0.001(2) 0.013(2) 0.008(2)
C5C 0.032(3) 0.036(3) 0.035(3) -0.009(2) 0.015(2) 0.006(2)
C6C 0.028(2) 0.032(3) 0.028(3) -0.002(2) 0.012(2) 0.000(2)
C1D 0.0105(18) 0.016(2) 0.016(2) 0.0039(17) 0.0015(16) -0.0018(16)
C2D 0.022(2) 0.018(2) 0.022(2) 0.0034(18) -0.0024(18) 0.0005(18)
C3D 0.029(2) 0.028(3) 0.018(2) -0.003(2) 0.0008(19) -0.006(2)
C4D 0.024(2) 0.036(3) 0.022(2) 0.011(2) 0.0008(19) -0.002(2)
C5D 0.042(3) 0.020(3) 0.035(3) 0.011(2) -0.007(2) 0.005(2)
C6D 0.033(2) 0.015(2) 0.028(2) -0.0017(19) -0.005(2) 0.006(2)
C1E 0.0131(19) 0.026(3) 0.019(2) -0.0076(18) 0.0052(17) -0.0010(18)
C2E 0.023(2) 0.034(3) 0.020(2) -0.004(2) 0.0032(19) -0.006(2)
C3E 0.035(3) 0.055(4) 0.021(3) -0.009(2) -0.007(2) -0.009(3)
C4E 0.024(2) 0.063(4) 0.039(3) -0.024(3) -0.005(2) -0.007(3)
C5E 0.027(3) 0.052(4) 0.043(3) -0.019(3) 0.008(2) -0.019(2)
C6E 0.028(2) 0.040(3) 0.026(3) -0.005(2) 0.009(2) -0.010(2)
C1F 0.018(2) 0.019(2) 0.017(2) -0.0001(18) 0.0025(17) 0.0010(18)
C2F 0.021(2) 0.039(3) 0.014(2) 0.004(2) 0.0046(18) 0.006(2)
C3F 0.022(2) 0.040(3) 0.026(3) -0.002(2) 0.008(2) 0.005(2)
C4F 0.033(3) 0.040(3) 0.015(2) -0.002(2) 0.004(2) -0.004(2)
C5F 0.037(3) 0.045(3) 0.020(3) 0.003(2) -0.001(2) 0.007(2)
C6F 0.018(2) 0.035(3) 0.026(2) -0.002(2) 0.0022(19) 0.006(2)
C1G 0.021(2) 0.039(3) 0.021(2) 0.006(2) 0.0041(19) 0.013(2)
C2G 0.022(2) 0.062(4) 0.023(3) 0.006(2) 0.005(2) -0.004(2)
C3G 0.025(3) 0.082(5) 0.035(3) 0.008(3) 0.010(2) 0.006(3)
C4G 0.047(3) 0.086(5) 0.031(3) 0.017(3) 0.023(3) 0.039(3)
C5G 0.085(4) 0.050(4) 0.040(3) -0.002(3) 0.022(3) 0.035(3)
C6G 0.063(3) 0.032(3) 0.031(3) 0.006(2) 0.023(3) 0.021(3)
C1H 0.017(2) 0.029(3) 0.029(2) 0.019(2) 0.0086(19) 0.0018(19)
C2H 0.033(3) 0.024(3) 0.043(3) 0.014(2) -0.013(2) -0.008(2)
C3H 0.051(3) 0.036(3) 0.053(4) 0.020(3) -0.027(3) -0.017(3)
C4H 0.031(3) 0.053(4) 0.067(4) 0.045(3) -0.020(3) -0.013(3)
C5H 0.033(3) 0.062(4) 0.061(4) 0.041(3) 0.013(3) 0.017(3)
C6H 0.029(2) 0.042(3) 0.036(3) 0.018(2) 0.013(2) 0.011(2)
P5 0.0208(5) 0.0127(6) 0.0161(6) -0.0007(4) -0.0031(4) 0.0025(5)
F1 0.0287(13) 0.0243(14) 0.0286(14) -0.0032(11) -0.0077(11) -0.0051(11)
F2 0.0226(12) 0.0319(15) 0.0172(12) 0.0042(11) 0.0009(10) 0.0056(11)
F3 0.0251(12) 0.0232(14) 0.0297(14) 0.0008(11) -0.0078(11) -0.0009(11)
F4 0.0440(15) 0.0287(15) 0.0183(13) 0.0071(11) -0.0029(11) -0.0096(12)
F5 0.0288(13) 0.0157(13) 0.0405(15) -0.0043(11) -0.0068(11) 0.0090(11)
F6 0.0342(13) 0.0156(14) 0.0353(15) -0.0002(11) 0.0152(12) 0.0026(11)
P6 0.0220(6) 0.0211(7) 0.0356(7) -0.0058(5) 0.0050(5) 0.0005(5)
F7 0.106(3) 0.047(2) 0.119(3) -0.033(2) -0.056(3) -0.006(2)
F8 0.070(2) 0.0335(19) 0.122(3) 0.0090(19) 0.069(2) -0.0016(16)
F9 0.083(2) 0.0364(19) 0.0409(18) -0.0007(14) -0.0156(16) -0.0212(16)
F10 0.092(2) 0.047(2) 0.0454(19) 0.0094(15) 0.0340(18) 0.0212(18)
F11 0.0343(16) 0.036(2) 0.133(3) 0.005(2) 0.0032(18) 0.0103(14)
F12 0.0307(14) 0.0351(18) 0.078(2) 0.0142(15) 0.0176(15) 0.0080(13)

loop_
_atom_type_symbol
_atom_type_description
_atom_type_scat_dispersion_real
_atom_type_scat_dispersion_imag
_atom_type_scat_source
C C 0.0033 0.0016 'International Tables Vol C Tables 4.2.6.8 and 6.1.1.4'
H H 0.0000 0.0000 'International Tables Vol C Tables 4.2.6.8 and 6.1.1.4'
N N 0.0061 0.0033 'International Tables Vol C Tables 4.2.6.8 and 6.1.1.4'
F F 0.0171 0.0103 'International Tables Vol C Tables 4.2.6.8 and 6.1.1.4'
P P 0.1023 0.0942 'International Tables Vol C Tables 4.2.6.8 and 6.1.1.4'
Cu Cu 0.3201 1.2651 'International Tables Vol C Tables 4.2.6.8 and 6.1.1.4'

loop_
_geom_angle_atom_site_label_1
_geom_angle_atom_site_label_2
_geom_angle_atom_site_label_3
_geom_angle
C1 Cu1 P2 132.29(11)
C1 Cu1 P1 139.68(11)
P2 Cu1 P1 87.97(4)
C30 Cu2 P3 139.28(11)
C30 Cu2 P4 131.70(11)
P3 Cu2 P4 89.02(4)
C1A P1 C1B 105.83(17)
C1A P1 C28 100.19(18)
C1B P1 C28 103.09(18)
C1A P1 Cu1 116.56(13)
C1B P1 Cu1 123.45(13)
C28 P1 Cu1 104.23(12)
C1D P2 C1C 105.85(17)
C1D P2 C29 101.89(18)
C1C P2 C29 105.16(18)
C1D P2 Cu1 113.05(13)
C1C P2 Cu1 125.62(13)
C29 P2 Cu1 102.37(12)
C1F P3 C1E 101.86(17)
C1F P3 C57 103.10(18)
C1E P3 C57 103.40(19)
C1F P3 Cu2 125.99(14)
C1E P3 Cu2 116.41(14)
C57 P3 Cu2 103.29(12)
C1G P4 C1H 103.92(19)
C1G P4 C58 105.7(2)
C1H P4 C58 103.23(19)
C1G P4 Cu2 125.23(15)
C1H P4 Cu2 112.77(15)
C58 P4 Cu2 103.77(13)
C1 N1 C2 111.6(3)
C1 N1 C4 125.1(3)
C2 N1 C4 122.5(3)
C1 N2 C3 112.2(3)
C1 N2 C16 124.6(3)
C3 N2 C16 122.9(3)
C30 N3 C31 111.3(3)
C30 N3 C33 124.6(3)
C31 N3 C33 123.5(3)
C30 N4 C32 111.3(3)
C30 N4 C45 125.5(3)
C32 N4 C45 123.2(3)
N1 C1 N2 102.8(3)
N1 C1 Cu1 130.4(3)
N2 C1 Cu1 126.7(3)
C3 C2 N1 106.9(3)
C3 C2 H2 126.5
N1 C2 H2 126.5
C2 C3 N2 106.4(3)
C2 C3 H3 126.8
N2 C3 H3 126.8
C9 C4 C5 123.6(4)
C9 C4 N1 117.2(3)
C5 C4 N1 119.2(3)
C6 C5 C4 116.8(4)
C6 C5 C10 121.5(4)
C4 C5 C10 121.6(3)
C7 C6 C5 121.3(4)
C7 C6 H6 119.4
C5 C6 H6 119.4
C6 C7 C8 120.6(4)
C6 C7 H7 119.7
C8 C7 H7 119.7
C7 C8 C9 120.9(4)
C7 C8 H8 119.6
C9 C8 H8 119.6
C8 C9 C4 116.8(4)
C8 C9 C13 120.5(4)
C4 C9 C13 122.7(3)
C11 C10 C5 109.5(4)
C11 C10 C12 110.6(4)
C5 C10 C12 112.7(4)
C11 C10 H10 108.0
C5 C10 H10 108.0
C12 C10 H10 108.0
C10 C11 H11A 109.5
C10 C11 H11B 109.5
H11A C11 H11B 109.5
C10 C11 H11C 109.5
H11A C11 H11C 109.5
H11B C11 H11C 109.5
C10 C12 H12A 109.5
C10 C12 H12B 109.5
H12A C12 H12B 109.5
C10 C12 H12C 109.5
H12A C12 H12C 109.5
H12B C12 H12C 109.5
C9 C13 C15 110.6(4)
C9 C13 C14 112.3(4)
C15 C13 C14 111.1(3)
C9 C13 H13 107.6
C15 C13 H13 107.6
C14 C13 H13 107.6
C13 C14 H14A 109.5
C13 C14 H14B 109.5
H14A C14 H14B 109.5
C13 C14 H14C 109.5
H14A C14 H14C 109.5
H14B C14 H14C 109.5
C13 C15 H15A 109.5
C13 C15 H15B 109.5
H15A C15 H15B 109.5
C13 C15 H15C 109.5
H15A C15 H15C 109.5
H15B C15 H15C 109.5
C21 C16 C17 123.2(4)
C21 C16 N2 118.3(3)
C17 C16 N2 118.4(3)
C18S C17 C16 117.1(4)
C18S C17 C22S 120.1(3)
C16 C17 C22S 122.8(3)
C19S C18S C17 120.9(4)
C19S C18S H18S 119.5
C17 C18S H18S 119.5
C18S C19S C20 120.7(4)
C18S C19S H19S 119.7
C20 C19S H19S 119.7
C17 C22S C24S 112.7(4)
C17 C22S C23 109.8(3)
C24S C22S C23 109.5(3)
C17 C22S H22S 108.3
C24S C22S H22S 108.3
C23 C22S H22S 108.3
C22S C24S H24A 109.5
C22S C24S H24B 109.5
H24A C24S H24B 109.5
C22S C24S H24C 109.5
H24A C24S H24C 109.5
H24B C24S H24C 109.5
C19S C20 C21 121.2(4)
C19S C20 H20 119.4
C21 C20 H20 119.4
C20 C21 C16 117.0(4)
C20 C21 C25 121.4(4)
C16 C21 C25 121.6(3)
C22S C23 H23A 109.5
C22S C23 H23B 109.5
H23A C23 H23B 109.5
C22S C23 H23C 109.5
H23A C23 H23C 109.5
H23B C23 H23C 109.5
C21 C25 C27 113.0(4)
C21 C25 C26 110.8(3)
C27 C25 C26 110.4(3)
C21 C25 H25 107.5
C27 C25 H25 107.5
C26 C25 H25 107.5
C25 C26 H26A 109.5
C25 C26 H26B 109.5
H26A C26 H26B 109.5
C25 C26 H26C 109.5
H26A C26 H26C 109.5
H26B C26 H26C 109.5
C25 C27 H27A 109.5
C25 C27 H27B 109.5
H27A C27 H27B 109.5
C25 C27 H27C 109.5
H27A C27 H27C 109.5
H27B C27 H27C 109.5
C29 C28 P1 110.2(3)
C29 C28 H28A 109.6
P1 C28 H28A 109.6
C29 C28 H28B 109.6
P1 C28 H28B 109.6
H28A C28 H28B 108.1
C28 C29 P2 108.2(3)
C28 C29 H29A 110.1
P2 C29 H29A 110.1
C28 C29 H29B 110.1
P2 C29 H29B 110.1
H29A C29 H29B 108.4
N3 C30 N4 103.3(3)
N3 C30 Cu2 128.5(3)
N4 C30 Cu2 128.1(3)
C32 C31 N3 107.2(4)
C32 C31 H31 126.4
N3 C31 H31 126.4
C31 C32 N4 106.8(4)
C31 C32 H32 126.6
N4 C32 H32 126.6
C34 C33 C38 123.2(4)
C34 C33 N3 117.1(4)
C38 C33 N3 119.7(3)
C35 C34 C33 117.1(4)
C35 C34 C39 121.1(4)
C33 C34 C39 121.8(4)
C34 C35 C36 121.7(4)
C34 C35 H35 119.2
C36 C35 H35 119.2
C37 C36 C35 119.5(4)
C37 C36 H36 120.3
C35 C36 H36 120.3
C36 C37 C38 122.0(4)
C36 C37 H37 119.0
C38 C37 H37 119.0
C37 C38 C33 116.6(4)
C37 C38 C42 121.2(4)
C33 C38 C42 122.2(4)
C41 C39 C40 111.6(5)
C41 C39 C34 110.7(4)
C40 C39 C34 110.7(4)
C41 C39 H39 107.9
C40 C39 H39 107.9
C34 C39 H39 107.9
C39 C40 H40A 109.5
C39 C40 H40B 109.5
H40A C40 H40B 109.5
C39 C40 H40C 109.5
H40A C40 H40C 109.5
H40B C40 H40C 109.5
C39 C41 H41A 109.5
C39 C41 H41B 109.5
H41A C41 H41B 109.5
C39 C41 H41C 109.5
H41A C41 H41C 109.5
H41B C41 H41C 109.5
C38 C42 C44 112.0(4)
C38 C42 C43 110.5(4)
C44 C42 C43 109.8(4)
C38 C42 H42 108.2
C44 C42 H42 108.2
C43 C42 H42 108.2
C42 C43 H43A 109.5
C42 C43 H43B 109.5
H43A C43 H43B 109.5
C42 C43 H43C 109.5
H43A C43 H43C 109.5
H43B C43 H43C 109.5
C42 C44 H44A 109.5
C42 C44 H44B 109.5
H44A C44 H44B 109.5
C42 C44 H44C 109.5
H44A C44 H44C 109.5
H44B C44 H44C 109.5
C46 C45 C50 123.0(4)
C46 C45 N4 118.5(3)
C50 C45 N4 118.4(3)
C45 C46 C47 117.1(4)
C45 C46 C51 122.9(4)
C47 C46 C51 120.0(4)
C48 C47 C46 121.4(4)
C48 C47 H47 119.3
C46 C47 H47 119.3
C47 C48 C49 120.5(4)
C47 C48 H48 119.7
C49 C48 H48 119.7
C48 C49 C50 121.2(4)
C48 C49 H49 119.4
C50 C49 H49 119.4
C49 C50 C45 116.7(4)
C49 C50 C54 121.7(4)
C45 C50 C54 121.6(4)
C46 C51 C53 112.0(4)
C46 C51 C52 110.0(4)
C53 C51 C52 110.6(3)
C46 C51 H51 108.0
C53 C51 H51 108.0
C52 C51 H51 108.0
C51 C52 H52A 109.5
C51 C52 H52B 109.5
H52A C52 H52B 109.5
C51 C52 H52C 109.5
H52A C52 H52C 109.5
H52B C52 H52C 109.5
C51 C53 H53A 109.5
C51 C53 H53B 109.5
H53A C53 H53B 109.5
C51 C53 H53C 109.5
H53A C53 H53C 109.5
H53B C53 H53C 109.5
C50 C54 C56 113.6(4)
C50 C54 C55 111.7(4)
C56 C54 C55 109.3(4)
C50 C54 H54 107.3
C56 C54 H54 107.3
C55 C54 H54 107.3
C54 C55 H55A 109.5
C54 C55 H55B 109.5
H55A C55 H55B 109.5
C54 C55 H55C 109.5
H55A C55 H55C 109.5
H55B C55 H55C 109.5
C54 C56 H56A 109.5
C54 C56 H56B 109.5
H56A C56 H56B 109.5
C54 C56 H56C 109.5
H56A C56 H56C 109.5
H56B C56 H56C 109.5
C58 C57 P3 110.2(3)
C58 C57 H57A 109.6
P3 C57 H57A 109.6
C58 C57 H57B 109.6
P3 C57 H57B 109.6
H57A C57 H57B 108.1
C57 C58 P4 107.7(3)
C57 C58 H58A 110.2
P4 C58 H58A 110.2
C57 C58 H58B 110.2
P4 C58 H58B 110.2
H58A C58 H58B 108.5
C2A C1A C6A 118.8(4)
C2A C1A P1 118.8(3)
C6A C1A P1 122.2(3)
C3A C2A C1A 120.6(4)
C3A C2A H2A 119.7
C1A C2A H2A 119.7
C4A C3A C2A 119.8(4)
C4A C3A H3A 120.1
C2A C3A H3A 120.1
C3A C4A C5A 120.1(4)
C3A C4A H4A 119.9
C5A C4A H4A 119.9
C6A C5A C4A 120.3(4)
C6A C5A H5A 119.9
C4A C5A H5A 119.9
C5A C6A C1A 120.4(4)
C5A C6A H6A 119.8
C1A C6A H6A 119.8
C6B C1B C2B 118.2(4)
C6B C1B P1 120.1(3)
C2B C1B P1 121.6(3)
C3B C2B C1B 120.6(4)
C3B C2B H2B 119.7
C1B C2B H2B 119.7
C4B C3B C2B 120.2(4)
C4B C3B H3B 119.9
C2B C3B H3B 119.9
C5B C4B C3B 119.8(4)
C5B C4B H4B 120.1
C3B C4B H4B 120.1
C4B C5B C6B 120.6(4)
C4B C5B H5B 119.7
C6B C5B H5B 119.7
C5B C6B C1B 120.7(4)
C5B C6B H6B 119.7
C1B C6B H6B 119.7
C6C C1C C2C 119.2(4)
C6C C1C P2 123.0(3)
C2C C1C P2 117.7(3)
C3C C2C C1C 120.1(4)
C3C C2C H2C 119.9
C1C C2C H2C 119.9
C2C C3C C4C 120.9(4)
C2C C3C H3C 119.6
C4C C3C H3C 119.6
C3C C4C C5C 119.0(4)
C3C C4C H4C 120.5
C5C C4C H4C 120.5
C6C C5C C4C 120.6(4)
C6C C5C H5C 119.7
C4C C5C H5C 119.7
C5C C6C C1C 120.1(4)
C5C C6C H6C 119.9
C1C C6C H6C 119.9
C6D C1D C2D 118.3(4)
C6D C1D P2 122.9(3)
C2D C1D P2 118.8(3)
C3D C2D C1D 120.6(4)
C3D C2D H2D 119.7
C1D C2D H2D 119.7
C4D C3D C2D 120.0(4)
C4D C3D H3D 120.0
C2D C3D H3D 120.0
C3D C4D C5D 119.8(4)
C3D C4D H4D 120.1
C5D C4D H4D 120.1
C6D C5D C4D 120.3(4)
C6D C5D H5D 119.8
C4D C5D H5D 119.8
C5D C6D C1D 121.1(4)
C5D C6D H6D 119.5
C1D C6D H6D 119.5
C6E C1E C2E 119.2(4)
C6E C1E P3 120.5(3)
C2E C1E P3 120.2(3)
C1E C2E C3E 119.9(4)
C1E C2E H2E 120.1
C3E C2E H2E 120.1
C4E C3E C2E 120.3(4)
C4E C3E H3E 119.9
C2E C3E H3E 119.9
C3E C4E C5E 120.0(4)
C3E C4E H4E 120.0
C5E C4E H4E 120.0
C4E C5E C6E 119.8(5)
C4E C5E H5E 120.1
C6E C5E H5E 120.1
C5E C6E C1E 120.7(4)
C5E C6E H6E 119.7
C1E C6E H6E 119.7
C6F C1F C2F 117.9(4)
C6F C1F P3 122.8(3)
C2F C1F P3 119.3(3)
C3F C2F C1F 120.9(4)
C3F C2F H2F 119.5
C1F C2F H2F 119.5
C4F C3F C2F 120.6(4)
C4F C3F H3F 119.7
C2F C3F H3F 119.7
C3F C4F C5F 118.9(4)
C3F C4F H4F 120.6
C5F C4F H4F 120.6
C6F C5F C4F 120.9(4)
C6F C5F H5F 119.5
C4F C5F H5F 119.5
C5F C6F C1F 120.7(4)
C5F C6F H6F 119.6
C1F C6F H6F 119.6
C6G C1G C2G 118.7(4)
C6G C1G P4 124.7(4)
C2G C1G P4 116.5(4)
C3G C2G C1G 121.7(5)
C3G C2G H2G 119.1
C1G C2G H2G 119.1
C2G C3G C4G 118.6(5)
C2G C3G H3G 120.7
C4G C3G H3G 120.7
C5G C4G C3G 121.3(5)
C5G C4G H4G 119.4
C3G C4G H4G 119.4
C4G C5G C6G 119.8(6)
C4G C5G H5G 120.1
C6G C5G H5G 120.1
C1G C6G C5G 119.9(5)
C1G C6G H6G 120.1
C5G C6G H6G 120.1
C2H C1H C6H 120.3(4)
C2H C1H P4 119.3(3)
C6H C1H P4 120.4(4)
C1H C2H C3H 119.6(5)
C1H C2H H2H 120.2
C3H C2H H2H 120.2
C4H C3H C2H 120.5(5)
C4H C3H H3H 119.7
C2H C3H H3H 119.7
C3H C4H C5H 120.6(5)
C3H C4H H4H 119.7
C5H C4H H4H 119.7
C4H C5H C6H 120.3(5)
C4H C5H H5H 119.8
C6H C5H H5H 119.8
C1H C6H C5H 118.6(5)
C1H C6H H6H 120.7
C5H C6H H6H 120.7
F5 P5 F4 90.18(14)
F5 P5 F3 89.86(13)
F4 P5 F3 89.77(13)
F5 P5 F1 89.97(13)
F4 P5 F1 90.30(13)
F3 P5 F1 179.83(17)
F5 P5 F6 179.85(17)
F4 P5 F6 89.89(13)
F3 P5 F6 90.01(13)
F1 P5 F6 90.15(13)
F5 P5 F2 90.20(13)
F4 P5 F2 179.60(16)
F3 P5 F2 90.32(12)
F1 P5 F2 89.62(13)
F6 P5 F2 89.72(13)
F7 P6 F8 89.5(2)
F7 P6 F9 179.6(2)
F8 P6 F9 90.16(18)
F7 P6 F10 91.3(2)
F8 P6 F10 179.2(2)
F9 P6 F10 89.10(17)
F7 P6 F11 91.16(19)
F8 P6 F11 91.07(18)
F9 P6 F11 88.82(18)
F10 P6 F11 88.78(18)
F7 P6 F12 88.91(19)
F8 P6 F12 89.68(17)
F9 P6 F12 91.11(17)
F10 P6 F12 90.47(15)
F11 P6 F12 179.25(19)

loop_
_geom_bond_atom_site_label_1
_geom_bond_atom_site_label_2
_geom_bond_distance
Cu1 C1 1.940(4)
Cu1 P2 2.2855(11)
Cu1 P1 2.3138(11)
Cu2 C30 1.928(4)
Cu2 P3 2.2861(11)
Cu2 P4 2.2878(12)
P1 C1A 1.817(4)
P1 C1B 1.823(4)
P1 C28 1.848(4)
P2 C1D 1.818(4)
P2 C1C 1.824(4)
P2 C29 1.840(4)
P3 C1F 1.820(4)
P3 C1E 1.827(4)
P3 C57 1.842(4)
P4 C1G 1.806(4)
P4 C1H 1.833(4)
P4 C58 1.839(4)
N1 C1 1.359(5)
N1 C2 1.389(5)
N1 C4 1.443(4)
N2 C1 1.360(4)
N2 C3 1.384(5)
N2 C16 1.448(4)
N3 C30 1.363(5)
N3 C31 1.386(5)
N3 C33 1.438(5)
N4 C30 1.365(5)
N4 C32 1.389(5)
N4 C45 1.439(5)
C2 C3 1.329(5)
C2 H2 0.9500
C3 H3 0.9500
C4 C9 1.395(5)
C4 C5 1.402(5)
C5 C6 1.384(5)
C5 C10 1.531(5)
C6 C7 1.374(6)
C6 H6 0.9500
C7 C8 1.383(6)
C7 H7 0.9500
C8 C9 1.392(5)
C8 H8 0.9500
C9 C13 1.513(6)
C10 C11 1.529(6)
C10 C12 1.533(6)
C10 H10 1.0000
C11 H11A 0.9800
C11 H11B 0.9800
C11 H11C 0.9800
C12 H12A 0.9800
C12 H12B 0.9800
C12 H12C 0.9800
C13 C15 1.526(6)
C13 C14 1.533(6)
C13 H13 1.0000
C14 H14A 0.9800
C14 H14B 0.9800
C14 H14C 0.9800
C15 H15A 0.9800
C15 H15B 0.9800
C15 H15C 0.9800
C16 C21 1.396(5)
C16 C17 1.400(5)
C17 C18S 1.393(5)
C17 C22S 1.513(6)
C18S C19S 1.375(6)
C18S H18S 0.9500
C19S C20 1.379(6)
C19S H19S 0.9500
C22S C24S 1.531(6)
C22S C23 1.550(6)
C22S H22S 1.0000
C24S H24A 0.9800
C24S H24B 0.9800
C24S H24C 0.9800
C20 C21 1.390(5)
C20 H20 0.9500
C21 C25 1.526(5)
C23 H23A 0.9800
C23 H23B 0.9800
C23 H23C 0.9800
C25 C27 1.529(6)
C25 C26 1.531(6)
C25 H25 1.0000
C26 H26A 0.9800
C26 H26B 0.9800
C26 H26C 0.9800
C27 H27A 0.9800
C27 H27B 0.9800
C27 H27C 0.9800
C28 C29 1.525(5)
C28 H28A 0.9900
C28 H28B 0.9900
C29 H29A 0.9900
C29 H29B 0.9900
C31 C32 1.327(5)
C31 H31 0.9500
C32 H32 0.9500
C33 C34 1.393(5)
C33 C38 1.407(6)
C34 C35 1.383(6)
C34 C39 1.524(6)
C35 C36 1.387(7)
C35 H35 0.9500
C36 C37 1.375(6)
C36 H36 0.9500
C37 C38 1.387(6)
C37 H37 0.9500
C38 C42 1.499(6)
C39 C41 1.499(7)
C39 C40 1.501(7)
C39 H39 1.0000
C40 H40A 0.9800
C40 H40B 0.9800
C40 H40C 0.9800
C41 H41A 0.9800
C41 H41B 0.9800
C41 H41C 0.9800
C42 C44 1.525(7)
C42 C43 1.527(7)
C42 H42 1.0000
C43 H43A 0.9800
C43 H43B 0.9800
C43 H43C 0.9800
C44 H44A 0.9800
C44 H44B 0.9800
C44 H44C 0.9800
C45 C46 1.393(5)
C45 C50 1.410(5)
C46 C47 1.396(5)
C46 C51 1.516(6)
C47 C48 1.370(6)
C47 H47 0.9500
C48 C49 1.377(6)
C48 H48 0.9500
C49 C50 1.397(6)
C49 H49 0.9500
C50 C54 1.520(6)
C51 C53 1.533(6)
C51 C52 1.535(6)
C51 H51 1.0000
C52 H52A 0.9800
C52 H52B 0.9800
C52 H52C 0.9800
C53 H53A 0.9800
C53 H53B 0.9800
C53 H53C 0.9800
C54 C56 1.525(6)
C54 C55 1.536(7)
C54 H54 1.0000
C55 H55A 0.9800
C55 H55B 0.9800
C55 H55C 0.9800
C56 H56A 0.9800
C56 H56B 0.9800
C56 H56C 0.9800
C57 C58 1.548(5)
C57 H57A 0.9900
C57 H57B 0.9900
C58 H58A 0.9900
C58 H58B 0.9900
C1A C2A 1.390(5)
C1A C6A 1.395(5)
C2A C3A 1.386(5)
C2A H2A 0.9500
C3A C4A 1.379(6)
C3A H3A 0.9500
C4A C5A 1.383(6)
C4A H4A 0.9500
C5A C6A 1.374(5)
C5A H5A 0.9500
C6A H6A 0.9500
C1B C6B 1.394(5)
C1B C2B 1.397(5)
C2B C3B 1.383(5)
C2B H2B 0.9500
C3B C4B 1.378(6)
C3B H3B 0.9500
C4B C5B 1.374(6)
C4B H4B 0.9500
C5B C6B 1.376(6)
C5B H5B 0.9500
C6B H6B 0.9500
C1C C6C 1.384(6)
C1C C2C 1.390(5)
C2C C3C 1.376(6)
C2C H2C 0.9500
C3C C4C 1.379(7)
C3C H3C 0.9500
C4C C5C 1.384(6)
C4C H4C 0.9500
C5C C6C 1.384(6)
C5C H5C 0.9500
C6C H6C 0.9500
C1D C6D 1.390(5)
C1D C2D 1.392(5)
C2D C3D 1.389(5)
C2D H2D 0.9500
C3D C4D 1.379(6)
C3D H3D 0.9500
C4D C5D 1.381(6)
C4D H4D 0.9500
C5D C6D 1.371(6)
C5D H5D 0.9500
C6D H6D 0.9500
C1E C6E 1.385(6)
C1E C2E 1.386(6)
C2E C3E 1.389(6)
C2E H2E 0.9500
C3E C4E 1.377(7)
C3E H3E 0.9500
C4E C5E 1.378(7)
C4E H4E 0.9500
C5E C6E 1.382(6)
C5E H5E 0.9500
C6E H6E 0.9500
C1F C6F 1.384(5)
C1F C2F 1.394(5)
C2F C3F 1.382(6)
C2F H2F 0.9500
C3F C4F 1.372(6)
C3F H3F 0.9500
C4F C5F 1.383(6)
C4F H4F 0.9500
C5F C6F 1.379(6)
C5F H5F 0.9500
C6F H6F 0.9500
C1G C6G 1.368(7)
C1G C2G 1.403(6)
C2G C3G 1.365(6)
C2G H2G 0.9500
C3G C4G 1.374(8)
C3G H3G 0.9500
C4G C5G 1.370(8)
C4G H4G 0.9500
C5G C6G 1.398(6)
C5G H5G 0.9500
C6G H6G 0.9500
C1H C2H 1.379(6)
C1H C6H 1.395(6)
C2H C3H 1.384(6)
C2H H2H 0.9500
C3H C4H 1.360(8)
C3H H3H 0.9500
C4H C5H 1.366(8)
C4H H4H 0.9500
C5H C6H 1.400(7)
C5H H5H 0.9500
C6H H6H 0.9500
P5 F5 1.596(2)
P5 F4 1.596(2)
P5 F3 1.598(2)
P5 F1 1.600(2)
P5 F6 1.601(2)
P5 F2 1.602(2)
P6 F7 1.575(3)
P6 F8 1.577(3)
P6 F9 1.581(3)
P6 F10 1.582(3)
P6 F11 1.586(3)
P6 F12 1.590(3)
